data_7051683
loop_
_publ_author_name
'Kizas, Ol'ga A.'
'Erdyakov, Sergey Yu.'
'Antonov, Dmitrii Yu.'
'Godovikov, Ivan A.'
'Vorontsov, Evgenii V.'
'Dolgushin, Fedor M.'
'Ezernitskaya, Mariam G.'
'Barakovskaya, Irina G.'

_publ_section_title
;
 Reactions of H2Os3(CO)10 with triallylboranes: formation of novel
 triosmium boron-containing olefin clusters
;
_journal_issue 8
_journal_name_full 'New Journal of Chemistry'
_journal_page_first 1760
_journal_paper_doi 10.1039/b822277k
_journal_volume 33
_journal_year 2009
_chemical_formula_moiety 'C21 H21 B O10 Os3'
_chemical_formula_sum 'C21 H21 B O10 Os3'
_chemical_formula_weight 1014.79
_chemical_name_systematic
;
?
;
_space_group_IT_number 14
_symmetry_cell_setting monoclinic
_symmetry_space_group_name_Hall '-P 2yn'
_symmetry_space_group_name_H-M 'P 1 21/n 1'
_atom_sites_solution_hydrogens geom
_atom_sites_solution_primary direct
_atom_sites_solution_secondary difmap
_audit_creation_method SHELXL-97
_cell_angle_alpha 90.00
_cell_angle_beta 97.054(7)
_cell_angle_gamma 90.00
_cell_formula_units_Z 4
_cell_length_a 9.707(3)
_cell_length_b 16.418(5)
_cell_length_c 16.152(5)
_cell_measurement_reflns_used 1010
_cell_measurement_temperature 110(2)
_cell_measurement_theta_max 29.0
_cell_measurement_theta_min 2.6
_cell_volume 2554.7(14)
_computing_cell_refinement 'Bruker SMART'
_computing_data_collection 'Bruker SMART'
_computing_data_reduction 'Bruker SHELXTL'
_computing_molecular_graphics 'Bruker SHELXTL'
_computing_publication_material 'Bruker SHELXTL'
_computing_structure_refinement 'SHELXL-97 (Sheldrick, 1997)'
_computing_structure_solution 'SHELXS-97 (Sheldrick, 1990)'
_diffrn_ambient_temperature 110(2)
_diffrn_measured_fraction_theta_full 0.988
_diffrn_measured_fraction_theta_max 0.988
_diffrn_measurement_device_type 'Bruker SMART 1000 CCD area detector'
_diffrn_measurement_method 'phi and omega scans'
_diffrn_radiation_monochromator graphite
_diffrn_radiation_source 'normal-focus sealed tube'
_diffrn_radiation_type MoK\a
_diffrn_radiation_wavelength 0.71073
_diffrn_reflns_av_R_equivalents 0.0742
_diffrn_reflns_av_sigmaI/netI 0.0738
_diffrn_reflns_limit_h_max 13
_diffrn_reflns_limit_h_min -13
_diffrn_reflns_limit_k_max 22
_diffrn_reflns_limit_k_min -22
_diffrn_reflns_limit_l_max 22
_diffrn_reflns_limit_l_min -22
_diffrn_reflns_number 28722
_diffrn_reflns_theta_full 30.01
_diffrn_reflns_theta_max 30.01
_diffrn_reflns_theta_min 1.78
_exptl_absorpt_coefficient_mu 14.936
_exptl_absorpt_correction_T_max 0.099
_exptl_absorpt_correction_T_min 0.021
_exptl_absorpt_correction_type multi-scan
_exptl_absorpt_process_details SADABS
_exptl_crystal_colour yellow
_exptl_crystal_density_diffrn 2.639
_exptl_crystal_density_method 'not measured'
_exptl_crystal_description prism
_exptl_crystal_F_000 1840
_exptl_crystal_size_max 0.52
_exptl_crystal_size_mid 0.16
_exptl_crystal_size_min 0.15
_refine_diff_density_max 4.828
_refine_diff_density_min -2.901
_refine_diff_density_rms 0.387
_refine_ls_extinction_method none
_refine_ls_goodness_of_fit_ref 1.002
_refine_ls_hydrogen_treatment constr
_refine_ls_matrix_type full
_refine_ls_number_parameters 321
_refine_ls_number_reflns 7365
_refine_ls_number_restraints 0
_refine_ls_restrained_S_all 1.002
_refine_ls_R_factor_all 0.0785
_refine_ls_R_factor_gt 0.0541
_refine_ls_shift/su_max 0.003
_refine_ls_shift/su_mean 0.000
_refine_ls_structure_factor_coef Fsqd
_refine_ls_weighting_details 'calc w=1/[\s^2^(Fo^2^)+(0.0420P)^2^+46.7000P] where P=(Fo^2^+2Fc^2^)/3'
_refine_ls_weighting_scheme calc
_refine_ls_wR_factor_gt 0.1165
_refine_ls_wR_factor_ref 0.1239
_reflns_number_gt 5013
_reflns_number_total 7365
_reflns_threshold_expression I>2\s(I)
_cod_data_source_file b822277k.txt
_cod_data_source_block osbx4
_cod_depositor_comments
;
The following automatic conversions were performed:
'_symmetry_cell_setting' value 'Monoclinic' changed to 'monoclinic'
according to '/home/saulius/struct/CIF-dictionaries/cif_core.dic'
dictionary named 'cif_core.dic' version 2.4.1 from 2010-06-29.

Automatic conversion script
Id: cif_fix_enum 1527 2010-12-29 10:47:43Z saulius 
;
_cod_original_cell_volume 2554.6(13)
_cod_original_sg_symbol_H-M 'P 21/n'
_cod_database_code 7051683

loop_
_symmetry_equiv_pos_as_xyz
'x, y, z'
'-x+1/2, y+1/2, -z+1/2'
'-x, -y, -z'
'x-1/2, -y-1/2, z-1/2'

loop_
_atom_site_label
_atom_site_type_symbol
_atom_site_fract_x
_atom_site_fract_y
_atom_site_fract_z
_atom_site_U_iso_or_equiv
_atom_site_adp_type
_atom_site_occupancy
_atom_site_symmetry_multiplicity
_atom_site_calc_flag
_atom_site_refinement_flags
_atom_site_disorder_assembly
_atom_site_disorder_group
Os1 Os 0.76627(4) 0.29036(2) 0.41413(2) 0.02102(10) Uani 1 1 d . . .
Os2 Os 0.55627(4) 0.22938(3) 0.51625(2) 0.02298(11) Uani 1 1 d . . .
Os3 Os 0.76029(4) 0.12191(3) 0.46168(3) 0.02546(11) Uani 1 1 d . . .
O1 O 0.9381(8) 0.3460(6) 0.5791(5) 0.040(2) Uani 1 1 d . . .
O2 O 0.5944(9) 0.2365(5) 0.2500(5) 0.0315(18) Uani 1 1 d . . .
O3 O 1.0288(10) 0.2725(7) 0.3303(6) 0.055(3) Uani 1 1 d . . .
O4 O 0.7433(10) 0.2657(7) 0.6790(5) 0.050(3) Uani 1 1 d . . .
O5 O 0.3623(8) 0.1824(5) 0.3587(4) 0.0296(17) Uani 1 1 d . . .
O6 O 0.4103(11) 0.1067(6) 0.6144(6) 0.049(3) Uani 1 1 d . . .
O7 O 0.9744(10) 0.1654(5) 0.6113(5) 0.041(2) Uani 1 1 d . . .
O8 O 0.5680(9) 0.0697(5) 0.3040(5) 0.037(2) Uani 1 1 d . . .
O9 O 0.6540(11) -0.0241(6) 0.5559(6) 0.054(3) Uani 1 1 d . . .
O10 O 0.9990(12) 0.0494(8) 0.3813(8) 0.076(4) Uani 1 1 d . . .
C1 C 0.8740(11) 0.3215(6) 0.5183(7) 0.024(2) Uani 1 1 d . . .
C2 C 0.6528(10) 0.2560(6) 0.3122(6) 0.0197(19) Uani 1 1 d . . .
C3 C 0.9279(12) 0.2784(8) 0.3635(8) 0.036(3) Uani 1 1 d . . .
C4 C 0.6799(12) 0.2503(7) 0.6180(7) 0.030(2) Uani 1 1 d . . .
C5 C 0.4367(11) 0.2025(7) 0.4150(6) 0.026(2) Uani 1 1 d . . .
C6 C 0.4661(14) 0.1518(8) 0.5779(7) 0.037(3) Uani 1 1 d . . .
C7 C 0.8926(13) 0.1505(7) 0.5573(7) 0.033(3) Uani 1 1 d . . .
C8 C 0.6348(11) 0.0924(6) 0.3613(7) 0.026(2) Uani 1 1 d . . .
C9 C 0.6949(13) 0.0316(7) 0.5209(7) 0.032(3) Uani 1 1 d . . .
C10 C 0.9112(14) 0.0783(8) 0.4117(8) 0.040(3) Uani 1 1 d . . .
C11 C 0.6713(10) 0.4149(6) 0.4261(6) 0.022(2) Uani 1 1 d . . .
H11A H 0.7073 0.4434 0.4791 0.026 Uiso 1 1 calc R . .
C12 C 0.7561(12) 0.4251(8) 0.3630(7) 0.032(3) Uani 1 1 d . . .
C13 C 0.8907(12) 0.4729(8) 0.3831(8) 0.040(3) Uani 1 1 d . . .
H13A H 0.8755 0.5297 0.3656 0.059 Uiso 1 1 calc R . .
H13B H 0.9628 0.4489 0.3533 0.059 Uiso 1 1 calc R . .
H13C H 0.9204 0.4709 0.4433 0.059 Uiso 1 1 calc R . .
C131 C 0.7012(14) 0.4296(8) 0.2718(7) 0.038(3) Uani 1 1 d . . .
H13D H 0.6807 0.4864 0.2563 0.058 Uiso 1 1 calc R . .
H13E H 0.6162 0.3971 0.2612 0.058 Uiso 1 1 calc R . .
H13F H 0.7710 0.4082 0.2385 0.058 Uiso 1 1 calc R . .
C14 C 0.4919(13) 0.3607(7) 0.5184(7) 0.030(2) Uani 1 1 d . . .
H14A H 0.5538 0.3936 0.5597 0.036 Uiso 1 1 calc R . .
C15 C 0.3865(13) 0.3222(8) 0.5539(8) 0.036(3) Uani 1 1 d . . .
C16 C 0.3854(15) 0.3277(9) 0.6490(8) 0.047(3) Uani 1 1 d . . .
H16A H 0.3178 0.3689 0.6616 0.070 Uiso 1 1 calc R . .
H16B H 0.4780 0.3431 0.6756 0.070 Uiso 1 1 calc R . .
H16C H 0.3597 0.2747 0.6705 0.070 Uiso 1 1 calc R . .
C161 C 0.2431(12) 0.3038(9) 0.5128(10) 0.048(4) Uani 1 1 d . . .
H16D H 0.1854 0.3527 0.5130 0.073 Uiso 1 1 calc R . .
H16E H 0.2026 0.2601 0.5433 0.073 Uiso 1 1 calc R . .
H16F H 0.2476 0.2865 0.4551 0.073 Uiso 1 1 calc R . .
C17 C 0.4089(11) 0.3776(7) 0.3494(7) 0.026(2) Uani 1 1 d . . .
H17A H 0.4517 0.3593 0.3000 0.032 Uiso 1 1 calc R . .
H17B H 0.3322 0.3398 0.3575 0.032 Uiso 1 1 calc R . .
C18 C 0.3512(13) 0.4649(8) 0.3345(7) 0.034(3) Uani 1 1 d . . .
H18A H 0.3034 0.4808 0.3828 0.041 Uiso 1 1 calc R . .
H18B H 0.4302 0.5026 0.3325 0.041 Uiso 1 1 calc R . .
C19 C 0.2521(15) 0.4756(9) 0.2563(9) 0.050(4) Uani 1 1 d . . .
H19A H 0.2219 0.5325 0.2515 0.074 Uiso 1 1 calc R . .
H19B H 0.1712 0.4403 0.2585 0.074 Uiso 1 1 calc R . .
H19C H 0.2986 0.4609 0.2078 0.074 Uiso 1 1 calc R . .
B1 B 0.5191(14) 0.3765(8) 0.4280(8) 0.028(3) Uani 1 1 d . . .

loop_
_atom_site_aniso_label
_atom_site_aniso_U_11
_atom_site_aniso_U_22
_atom_site_aniso_U_33
_atom_site_aniso_U_23
_atom_site_aniso_U_13
_atom_site_aniso_U_12
Os1 0.01871(19) 0.0215(2) 0.02236(19) -0.00075(15) 0.00069(13) -0.00192(15)
Os2 0.0227(2) 0.0238(2) 0.0221(2) 0.00076(16) 0.00136(14) -0.00412(16)
Os3 0.0277(2) 0.0192(2) 0.0275(2) -0.00164(16) -0.00441(15) 0.00074(16)
O1 0.029(4) 0.044(5) 0.041(5) 0.012(4) -0.017(4) -0.017(4)
O2 0.042(5) 0.027(4) 0.024(4) 0.002(3) -0.004(3) 0.003(4)
O3 0.033(5) 0.091(9) 0.043(5) -0.008(5) 0.011(4) 0.014(5)
O4 0.040(5) 0.088(8) 0.021(4) -0.020(5) 0.005(4) -0.031(5)
O5 0.032(4) 0.034(4) 0.021(4) -0.004(3) -0.004(3) -0.005(3)
O6 0.070(7) 0.038(6) 0.044(5) 0.000(4) 0.024(5) -0.024(5)
O7 0.056(6) 0.026(5) 0.036(5) 0.003(4) -0.017(4) -0.017(4)
O8 0.038(5) 0.029(5) 0.040(5) -0.003(4) -0.011(4) 0.006(4)
O9 0.073(7) 0.037(6) 0.047(5) 0.003(5) -0.017(5) -0.015(5)
O10 0.056(7) 0.088(9) 0.083(8) -0.061(7) 0.005(6) 0.027(6)
C1 0.023(5) 0.020(5) 0.029(5) -0.001(4) 0.004(4) 0.001(4)
C2 0.021(5) 0.017(5) 0.022(5) 0.003(4) 0.008(4) 0.002(4)
C3 0.019(5) 0.044(8) 0.044(7) -0.020(6) 0.002(5) 0.006(5)
C4 0.035(6) 0.033(6) 0.021(5) 0.003(5) 0.005(4) -0.002(5)
C5 0.023(5) 0.032(6) 0.023(5) 0.002(4) 0.003(4) 0.001(4)
C6 0.049(8) 0.031(7) 0.030(6) 0.002(5) -0.004(5) 0.006(6)
C7 0.042(7) 0.024(6) 0.030(6) -0.004(5) -0.012(5) 0.000(5)
C8 0.027(5) 0.016(5) 0.031(5) 0.000(4) -0.005(4) 0.004(4)
C9 0.046(7) 0.019(6) 0.027(5) 0.001(4) -0.013(5) -0.003(5)
C10 0.042(7) 0.040(8) 0.036(7) -0.005(6) -0.005(5) 0.009(6)
C11 0.020(5) 0.023(5) 0.020(5) 0.004(4) -0.004(4) -0.005(4)
C12 0.030(6) 0.037(7) 0.030(6) -0.002(5) 0.006(4) -0.002(5)
C13 0.022(6) 0.046(8) 0.050(7) 0.000(6) 0.001(5) -0.009(5)
C131 0.047(7) 0.039(7) 0.028(6) 0.007(5) 0.002(5) 0.000(6)
C14 0.042(7) 0.017(5) 0.028(5) 0.006(4) -0.006(5) -0.006(5)
C15 0.034(7) 0.028(6) 0.045(7) 0.002(5) 0.005(5) -0.006(5)
C16 0.047(8) 0.049(9) 0.049(8) 0.006(7) 0.028(6) 0.003(7)
C161 0.017(6) 0.055(9) 0.073(10) -0.006(8) 0.005(6) -0.001(6)
C17 0.026(5) 0.022(5) 0.029(5) 0.003(4) -0.001(4) 0.001(4)
C18 0.035(6) 0.035(7) 0.032(6) -0.002(5) -0.002(5) 0.011(5)
C19 0.048(8) 0.049(9) 0.048(8) 0.007(7) -0.009(6) 0.011(7)
B1 0.032(7) 0.018(6) 0.034(7) -0.002(5) 0.002(5) 0.006(5)

loop_
_atom_type_symbol
_atom_type_description
_atom_type_scat_dispersion_real
_atom_type_scat_dispersion_imag
_atom_type_scat_source
C C 0.0033 0.0016 'International Tables Vol C Tables 4.2.6.8 and 6.1.1.4'
H H 0.0000 0.0000 'International Tables Vol C Tables 4.2.6.8 and 6.1.1.4'
B B 0.0013 0.0007 'International Tables Vol C Tables 4.2.6.8 and 6.1.1.4'
O O 0.0106 0.0060 'International Tables Vol C Tables 4.2.6.8 and 6.1.1.4'
Os Os -1.2165 7.6030 'International Tables Vol C Tables 4.2.6.8 and 6.1.1.4'

loop_
_geom_angle_atom_site_label_1
_geom_angle_atom_site_label_2
_geom_angle_atom_site_label_3
_geom_angle
_geom_angle_site_symmetry_1
_geom_angle_site_symmetry_3
_geom_angle_publ_flag
C3 Os1 C1 90.9(5) . . ?
C3 Os1 C2 91.0(5) . . ?
C1 Os1 C2 177.4(4) . . ?
C3 Os1 C11 120.4(5) . . ?
C1 Os1 C11 82.5(4) . . ?
C2 Os1 C11 98.0(4) . . ?
C3 Os1 C12 86.9(5) . . ?
C1 Os1 C12 92.9(4) . . ?
C2 Os1 C12 88.9(4) . . ?
C11 Os1 C12 35.1(4) . . ?
C3 Os1 Os3 93.5(4) . . ?
C1 Os1 Os3 92.8(3) . . ?
C2 Os1 Os3 85.4(3) . . ?
C11 Os1 Os3 145.7(3) . . ?
C12 Os1 Os3 174.3(3) . . ?
C3 Os1 Os2 152.2(4) . . ?
C1 Os1 Os2 86.6(3) . . ?
C2 Os1 Os2 90.9(3) . . ?
C11 Os1 Os2 86.7(3) . . ?
C12 Os1 Os2 120.8(3) . . ?
Os3 Os1 Os2 59.055(16) . . ?
C6 Os2 C5 91.3(5) . . ?
C6 Os2 C4 87.2(5) . . ?
C5 Os2 C4 176.9(5) . . ?
C6 Os2 C14 119.3(5) . . ?
C5 Os2 C14 95.3(4) . . ?
C4 Os2 C14 87.8(5) . . ?
C6 Os2 C15 85.2(5) . . ?
C5 Os2 C15 90.0(4) . . ?
C4 Os2 C15 92.6(5) . . ?
C14 Os2 C15 34.7(4) . . ?
C6 Os2 Os3 97.4(4) . . ?
C5 Os2 Os3 88.0(3) . . ?
C4 Os2 Os3 89.5(4) . . ?
C14 Os2 Os3 143.0(3) . . ?
C15 Os2 Os3 176.7(3) . . ?
C6 Os2 Os1 156.5(4) . . ?
C5 Os2 Os1 89.4(3) . . ?
C4 Os2 Os1 90.9(3) . . ?
C14 Os2 Os1 84.0(3) . . ?
C15 Os2 Os1 118.3(3) . . ?
Os3 Os2 Os1 59.13(2) . . ?
C10 Os3 C9 103.9(6) . . ?
C10 Os3 C7 87.7(5) . . ?
C9 Os3 C7 91.0(5) . . ?
C10 Os3 C8 89.3(5) . . ?
C9 Os3 C8 90.6(4) . . ?
C7 Os3 C8 176.9(5) . . ?
C10 Os3 Os2 163.8(4) . . ?
C9 Os3 Os2 92.3(4) . . ?
C7 Os3 Os2 91.2(4) . . ?
C8 Os3 Os2 91.4(3) . . ?
C10 Os3 Os1 102.0(4) . . ?
C9 Os3 Os1 153.9(4) . . ?
C7 Os3 Os1 86.9(4) . . ?
C8 Os3 Os1 92.8(3) . . ?
Os2 Os3 Os1 61.82(2) . . ?
O1 C1 Os1 175.1(10) . . ?
O2 C2 Os1 175.3(9) . . ?
O3 C3 Os1 178.3(13) . . ?
O4 C4 Os2 174.7(11) . . ?
O5 C5 Os2 175.0(10) . . ?
O6 C6 Os2 178.7(12) . . ?
O7 C7 Os3 176.8(12) . . ?
O8 C8 Os3 174.6(9) . . ?
O9 C9 Os3 178.9(10) . . ?
O10 C10 Os3 177.4(13) . . ?
C12 C11 B1 133.2(9) . . ?
C12 C11 Os1 76.3(7) . . ?
B1 C11 Os1 91.8(6) . . ?
C12 C11 H11A 113.1 . . ?
B1 C11 H11A 113.1 . . ?
Os1 C11 H11A 113.1 . . ?
C11 C12 C131 123.4(10) . . ?
C11 C12 C13 118.2(10) . . ?
C131 C12 C13 111.9(10) . . ?
C11 C12 Os1 68.6(7) . . ?
C131 C12 Os1 112.5(8) . . ?
C13 C12 Os1 114.3(8) . . ?
C12 C13 H13A 109.5 . . ?
C12 C13 H13B 109.5 . . ?
H13A C13 H13B 109.5 . . ?
C12 C13 H13C 109.5 . . ?
H13A C13 H13C 109.5 . . ?
H13B C13 H13C 109.5 . . ?
C12 C131 H13D 109.5 . . ?
C12 C131 H13E 109.5 . . ?
H13D C131 H13E 109.5 . . ?
C12 C131 H13F 109.5 . . ?
H13D C131 H13F 109.5 . . ?
H13E C131 H13F 109.5 . . ?
C15 C14 B1 133.8(11) . . ?
C15 C14 Os2 77.9(7) . . ?
B1 C14 Os2 93.8(7) . . ?
C15 C14 H14A 112.6 . . ?
B1 C14 H14A 112.6 . . ?
Os2 C14 H14A 112.6 . . ?
C14 C15 C161 127.0(12) . . ?
C14 C15 C16 118.8(11) . . ?
C161 C15 C16 109.6(11) . . ?
C14 C15 Os2 67.4(7) . . ?
C161 C15 Os2 113.1(9) . . ?
C16 C15 Os2 112.5(9) . . ?
C15 C16 H16A 109.5 . . ?
C15 C16 H16B 109.5 . . ?
H16A C16 H16B 109.5 . . ?
C15 C16 H16C 109.5 . . ?
H16A C16 H16C 109.5 . . ?
H16B C16 H16C 109.5 . . ?
C15 C161 H16D 109.5 . . ?
C15 C161 H16E 109.5 . . ?
H16D C161 H16E 109.5 . . ?
C15 C161 H16F 109.5 . . ?
H16D C161 H16F 109.5 . . ?
H16E C161 H16F 109.5 . . ?
C18 C17 B1 109.7(9) . . ?
C18 C17 H17A 109.7 . . ?
B1 C17 H17A 109.7 . . ?
C18 C17 H17B 109.7 . . ?
B1 C17 H17B 109.7 . . ?
H17A C17 H17B 108.2 . . ?
C19 C18 C17 114.9(10) . . ?
C19 C18 H18A 108.5 . . ?
C17 C18 H18A 108.5 . . ?
C19 C18 H18B 108.5 . . ?
C17 C18 H18B 108.5 . . ?
H18A C18 H18B 107.5 . . ?
C18 C19 H19A 109.5 . . ?
C18 C19 H19B 109.5 . . ?
H19A C19 H19B 109.5 . . ?
C18 C19 H19C 109.5 . . ?
H19A C19 H19C 109.5 . . ?
H19B C19 H19C 109.5 . . ?
C14 B1 C17 126.5(11) . . ?
C14 B1 C11 110.4(10) . . ?
C17 B1 C11 121.4(10) . . ?

loop_
_geom_bond_atom_site_label_1
_geom_bond_atom_site_label_2
_geom_bond_distance
_geom_bond_site_symmetry_2
_geom_bond_publ_flag
Os1 C3 1.867(12) . ?
Os1 C1 1.938(10) . ?
Os1 C2 1.948(10) . ?
Os1 C11 2.261(11) . ?
Os1 C12 2.359(13) . ?
Os1 Os3 2.8727(10) . ?
Os1 Os2 2.9503(8) . ?
Os2 C6 1.895(14) . ?
Os2 C5 1.937(10) . ?
Os2 C4 1.943(11) . ?
Os2 C14 2.247(11) . ?
Os2 C15 2.379(13) . ?
Os2 Os3 2.8706(8) . ?
Os3 C10 1.898(14) . ?
Os3 C9 1.915(12) . ?
Os3 C7 1.941(10) . ?
Os3 C8 1.965(10) . ?
O1 C1 1.167(12) . ?
O2 C2 1.138(12) . ?
O3 C3 1.177(14) . ?
O4 C4 1.124(13) . ?
O5 C5 1.138(12) . ?
O6 C6 1.126(15) . ?
O7 C7 1.132(13) . ?
O8 C8 1.127(12) . ?
O9 C9 1.170(14) . ?
O10 C10 1.137(16) . ?
C11 C12 1.397(15) . ?
C11 B1 1.609(17) . ?
C11 H11A 1.0000 . ?
C12 C131 1.506(16) . ?
C12 C13 1.525(16) . ?
C13 H13A 0.9800 . ?
C13 H13B 0.9800 . ?
C13 H13C 0.9800 . ?
C131 H13D 0.9800 . ?
C131 H13E 0.9800 . ?
C131 H13F 0.9800 . ?
C14 C15 1.386(16) . ?
C14 B1 1.537(17) . ?
C14 H14A 1.0000 . ?
C15 C161 1.497(17) . ?
C15 C16 1.540(18) . ?
C16 H16A 0.9800 . ?
C16 H16B 0.9800 . ?
C16 H16C 0.9800 . ?
C161 H16D 0.9800 . ?
C161 H16E 0.9800 . ?
C161 H16F 0.9800 . ?
C17 C18 1.546(16) . ?
C17 B1 1.557(16) . ?
C17 H17A 0.9900 . ?
C17 H17B 0.9900 . ?
C18 C19 1.501(16) . ?
C18 H18A 0.9900 . ?
C18 H18B 0.9900 . ?
C19 H19A 0.9800 . ?
C19 H19B 0.9800 . ?
C19 H19C 0.9800 . ?
